data_7007493
loop_
_publ_author_name
'Fondo, Matilde'
'Garc\'ia-Deibe, Ana M'
'Ocampo, Noelia'
'Sanmart\'in, Jes\'us'
'Bermejo, Manuel R.'
'Llamas-Saiz, Antonio L'

_publ_section_title
;
 Dinuclear nickel complexes with a Ni(2)O(2) core: a structural and
 magnetic study.
;
_journal_issue 35
_journal_name_full 'Dalton transactions (Cambridge, England : 2003)'
_journal_page_first 4260
_journal_page_last 4270
_journal_paper_doi 10.1039/b606414k
_journal_year 2006
_chemical_formula_moiety 'C33 H35 Br3 N4 Ni2 O6, 1.5(H2 O)'
_chemical_formula_sum 'C33 H38 Br3 N4 Ni2 O7.5'
_chemical_formula_weight 967.82
_chemical_name_systematic
;
?
;
_space_group_IT_number 61
_symmetry_cell_setting orthorhombic
_symmetry_space_group_name_Hall '-P 2ac 2ab'
_symmetry_space_group_name_H-M 'P b c a'
_atom_sites_solution_hydrogens geom
_atom_sites_solution_primary direct
_atom_sites_solution_secondary difmap
_audit_creation_method SHELXL-97
_cell_angle_alpha 90.0
_cell_angle_beta 90.0
_cell_angle_gamma 90.0
_cell_formula_units_Z 8
_cell_length_a 20.515(5)
_cell_length_b 14.726(5)
_cell_length_c 24.311(5)
_cell_measurement_reflns_used 7073
_cell_measurement_temperature 120(2)
_cell_measurement_theta_max 66.6
_cell_measurement_theta_min 0.98
_cell_volume 7344(3)
_computing_cell_refinement 'Nonius Collect - HKL2000'
_computing_data_collection 'Nonius Collect - HKL2000'
_computing_data_reduction 'HKL Denzo and Scalepack (Otwinowski & Minor 1997)'
_computing_molecular_graphics 'Ortep-3 for Windows (Farrugia, 1997)'
_computing_publication_material 'Wingx (Farrugia, 1999)'
_computing_structure_refinement 'SHELXL-97 (Sheldrick, 1997)'
_computing_structure_solution 'SIR-92 (Altomare, 1993)'
_diffrn_ambient_temperature 120(2)
_diffrn_measured_fraction_theta_full 0.998
_diffrn_measured_fraction_theta_max 0.998
_diffrn_measurement_device_type 'FR591-KappaCCD2000 Bruker-Nonius'
_diffrn_measurement_method 'omega/phi scans'
_diffrn_radiation_monochromator graphite
_diffrn_radiation_source 'fine-focus sealed tube'
_diffrn_radiation_type MoK\a
_diffrn_radiation_wavelength 0.71073
_diffrn_reflns_av_R_equivalents 0.0848
_diffrn_reflns_av_sigmaI/netI 0.0321
_diffrn_reflns_limit_h_max 24
_diffrn_reflns_limit_h_min 0
_diffrn_reflns_limit_k_max 17
_diffrn_reflns_limit_k_min 0
_diffrn_reflns_limit_l_max 28
_diffrn_reflns_limit_l_min 0
_diffrn_reflns_number 131465
_diffrn_reflns_theta_full 25.05
_diffrn_reflns_theta_max 25.05
_diffrn_reflns_theta_min 1.90
_exptl_absorpt_coefficient_mu 4.342
_exptl_absorpt_correction_T_max 0.8808
_exptl_absorpt_correction_T_min 0.5099
_exptl_absorpt_correction_type multi-scan
_exptl_absorpt_process_details SADABS-2004/1
_exptl_crystal_colour green
_exptl_crystal_density_diffrn 1.751
_exptl_crystal_density_method 'not measured'
_exptl_crystal_description Plate
_exptl_crystal_F_000 3880
_exptl_crystal_size_max 0.25
_exptl_crystal_size_mid 0.10
_exptl_crystal_size_min 0.03
_refine_diff_density_max 1.033
_refine_diff_density_min -1.579
_refine_diff_density_rms 0.156
_refine_ls_extinction_method none
_refine_ls_goodness_of_fit_ref 1.101
_refine_ls_hydrogen_treatment constr
_refine_ls_matrix_type full
_refine_ls_number_parameters 491
_refine_ls_number_reflns 6491
_refine_ls_number_restraints 0
_refine_ls_restrained_S_all 1.101
_refine_ls_R_factor_all 0.0809
_refine_ls_R_factor_gt 0.0767
_refine_ls_shift/su_max 0.001
_refine_ls_shift/su_mean 0.000
_refine_ls_structure_factor_coef Fsqd
_refine_ls_weighting_details 'calc w=1/[\s^2^(Fo^2^)+(0.1314P)^2^+31.8647P] where P=(Fo^2^+2Fc^2^)/3'
_refine_ls_weighting_scheme calc
_refine_ls_wR_factor_gt 0.2122
_refine_ls_wR_factor_ref 0.2173
_reflns_number_gt 5983
_reflns_number_total 6491
_reflns_threshold_expression >2sigma(I)
_cod_data_source_file b606414k.txt
_cod_data_source_block 2.1.5H2O
_cod_depositor_comments
;
The following automatic conversions were performed:
'_symmetry_cell_setting' value 'Orthorhombic' changed to 'orthorhombic'
according to '/home/saulius/struct/CIF-dictionaries/cif_core.dic'
dictionary named 'cif_core.dic' version 2.4.1 from 2010-06-29.

Automatic conversion script
Id: cif_fix_enum 1527 2010-12-29 10:47:43Z saulius 

The following automatic conversions were performed:

'_exptl_absorpt_correction_type' tag value 'multi-scans' was replaced
with 'multi-scan' value.

Automatic conversion script
Id: cif_fix_values 1646 2011-03-28 12:23:43Z adriana 
;
_cod_original_formula_sum 'C33 H38 Br3 N4 Ni2 O7.50'
_cod_database_code 7007493

loop_
_symmetry_equiv_pos_as_xyz
'x, y, z'
'-x+1/2, -y, z+1/2'
'x+1/2, -y+1/2, -z'
'-x, y+1/2, -z+1/2'
'-x, -y, -z'
'x-1/2, y, -z-1/2'
'-x-1/2, y-1/2, z'
'x, -y-1/2, z-1/2'

loop_
_atom_site_label
_atom_site_type_symbol
_atom_site_fract_x
_atom_site_fract_y
_atom_site_fract_z
_atom_site_U_iso_or_equiv
_atom_site_adp_type
_atom_site_occupancy
_atom_site_symmetry_multiplicity
_atom_site_calc_flag
_atom_site_refinement_flags
_atom_site_disorder_assembly
_atom_site_disorder_group
Ni11 Ni 0.12253(5) 0.31106(7) 0.09225(4) 0.0469(3) Uani 1 1 d . A .
Ni12 Ni 0.26049(5) 0.37001(6) 0.12916(4) 0.0419(3) Uani 1 1 d . A .
O101 O 0.10871(19) 0.1880(3) 0.12644(16) 0.0290(8) Uani 1 1 d . . .
O102 O 0.29934(19) 0.2656(3) 0.17143(16) 0.0297(8) Uani 1 1 d . . .
O103 O 0.2194(2) 0.2850(3) 0.07035(16) 0.0303(9) Uani 1 1 d . . .
N101 N 0.0737(3) 0.2701(4) 0.0245(2) 0.0410(13) Uani 1 1 d . . .
N102 N 0.3467(3) 0.3935(3) 0.09217(19) 0.0295(10) Uani 1 1 d . . .
N103 N 0.1279(3) 0.4397(4) 0.0495(2) 0.0359(12) Uani 1 1 d . . .
N104 N 0.2290(2) 0.4849(3) 0.07791(18) 0.0261(10) Uani 1 1 d . . .
O10 O 0.1668(2) 0.3547(3) 0.16219(15) 0.0278(8) Uani 1 1 d . . .
O11 O 0.0347(2) 0.3502(3) 0.12444(19) 0.0418(11) Uani 1 1 d . . .
O12S O 0.2854(2) 0.4623(3) 0.19315(16) 0.0316(9) Uani 1 1 d . . .
H12S H 0.2813 0.5085 0.1933 0.080 Uiso 1 1 d . . .
C12S C 0.3342(3) 0.4406(4) 0.2328(3) 0.0371(14) Uani 1 1 d . A .
H12A H 0.3388 0.4911 0.2588 0.056 Uiso 1 1 calc R . .
H12B H 0.3759 0.4302 0.2142 0.056 Uiso 1 1 calc R . .
H12C H 0.3215 0.3856 0.2528 0.056 Uiso 1 1 calc R . .
C11 C 0.1394(3) 0.3508(4) 0.2098(2) 0.0330(13) Uani 1 1 d . A .
C10 C 0.1822(4) 0.3524(5) 0.2595(2) 0.0410(15) Uani 1 1 d . . .
H10A H 0.2279 0.3561 0.2481 0.062 Uiso 0.19(9) 1 calc PR A .
H10B H 0.1754 0.2968 0.2809 0.062 Uiso 0.19(9) 1 calc PR . .
H10C H 0.1713 0.4054 0.2821 0.062 Uiso 0.19(9) 1 calc PR . .
H10D H 0.1552 0.3494 0.2927 0.062 Uiso 0.81(9) 1 calc PR . .
H10E H 0.2077 0.4087 0.2598 0.062 Uiso 0.81(9) 1 calc PR . .
H10F H 0.2118 0.3002 0.2586 0.062 Uiso 0.81(9) 1 calc PR . .
C12 C 0.0718(3) 0.3451(5) 0.2167(3) 0.0417(15) Uani 1 1 d . . .
H12 H 0.0567 0.3404 0.2535 0.050 Uiso 1 1 calc R A .
C13 C 0.0232(4) 0.3454(5) 0.1753(3) 0.0462(17) Uani 1 1 d . A .
C14 C -0.0468(4) 0.3402(7) 0.1917(4) 0.063(2) Uani 1 1 d . . .
H14A H -0.0742 0.3407 0.1588 0.095 Uiso 0.12(11) 1 calc PR A .
H14B H -0.0577 0.3925 0.2149 0.095 Uiso 0.12(11) 1 calc PR . .
H14C H -0.0543 0.2840 0.2124 0.095 Uiso 0.12(11) 1 calc PR . .
H14D H -0.0499 0.3374 0.2319 0.095 Uiso 0.88(11) 1 calc PR . .
H14E H -0.0665 0.2856 0.1758 0.095 Uiso 0.88(11) 1 calc PR . .
H14F H -0.0698 0.3941 0.1783 0.095 Uiso 0.88(11) 1 calc PR . .
C100 C 0.0586(3) 0.1378(4) 0.1175(2) 0.0288(12) Uani 1 1 d . A .
C101 C 0.0383(3) 0.0742(4) 0.1580(2) 0.0321(12) Uani 1 1 d . . .
H101 H 0.0605 0.0729 0.1923 0.038 Uiso 1 1 calc R . .
C102 C -0.0123(3) 0.0146(4) 0.1496(2) 0.0329(12) Uani 1 1 d . . .
H102 H -0.0240 -0.0273 0.1776 0.039 Uiso 1 1 calc R . .
C103 C -0.0467(3) 0.0153(4) 0.0998(3) 0.0380(14) Uani 1 1 d . . .
Br11 Br -0.11384(4) -0.07060(5) 0.08697(3) 0.0459(2) Uani 1 1 d . . .
C104 C -0.0297(3) 0.0781(4) 0.0596(3) 0.0366(14) Uani 1 1 d . A .
H104 H -0.0532 0.0790 0.0260 0.044 Uiso 1 1 calc R . .
C105 C 0.0214(3) 0.1405(4) 0.0675(2) 0.0331(13) Uani 1 1 d . . .
C106 C 0.0319(3) 0.2050(5) 0.0242(3) 0.0421(15) Uani 1 1 d . A .
H106 H 0.0054 0.1992 -0.0076 0.050 Uiso 1 1 calc R . .
C107 C 0.0795(11) 0.3307(13) -0.0222(6) 0.031(4) Uani 0.66(6) 1 d P A 1
H10G H 0.0416 0.3240 -0.0470 0.037 Uiso 0.66(6) 1 calc PR A 1
H10H H 0.1198 0.3175 -0.0432 0.037 Uiso 0.66(6) 1 calc PR A 1
C108 C 0.0819(11) 0.4245(13) 0.0014(9) 0.038(4) Uani 0.66(6) 1 d P A 1
H10J H 0.0374 0.4411 0.0134 0.045 Uiso 0.66(6) 1 calc PR A 1
H10K H 0.0943 0.4669 -0.0284 0.045 Uiso 0.66(6) 1 calc PR A 1
C17' C 0.0624(16) 0.350(2) -0.0118(14) 0.030(7) Uiso 0.34(6) 1 d P A 2
H17A H 0.0939 0.3474 -0.0426 0.036 Uiso 0.34(6) 1 calc PR A 2
H17B H 0.0182 0.3450 -0.0278 0.036 Uiso 0.34(6) 1 calc PR A 2
C18' C 0.0678(15) 0.439(2) 0.0132(13) 0.029(7) Uiso 0.34(6) 1 d P A 2
H18A H 0.0286 0.4525 0.0355 0.035 Uiso 0.34(6) 1 calc PR A 2
H18B H 0.0717 0.4866 -0.0156 0.035 Uiso 0.34(6) 1 calc PR A 2
C109 C 0.1154(3) 0.5197(4) 0.0854(3) 0.0435(16) Uani 1 1 d . A .
H10L H 0.0850 0.5039 0.1156 0.052 Uiso 1 1 calc R . .
H10M H 0.0968 0.5706 0.0640 0.052 Uiso 1 1 calc R . .
C110 C 0.1822(3) 0.5442(4) 0.1080(3) 0.0331(13) Uani 1 1 d . A .
H11A H 0.1920 0.6091 0.1012 0.040 Uiso 1 1 calc R . .
H11B H 0.1843 0.5326 0.1480 0.040 Uiso 1 1 calc R . .
C111 C 0.2916(3) 0.5324(4) 0.0660(2) 0.0277(11) Uani 1 1 d . A .
H11C H 0.3045 0.5684 0.0986 0.033 Uiso 1 1 calc R . .
H11D H 0.2850 0.5750 0.0350 0.033 Uiso 1 1 calc R . .
C112 C 0.3454(3) 0.4676(4) 0.0518(2) 0.0296(12) Uani 1 1 d . A .
H11E H 0.3382 0.4425 0.0145 0.036 Uiso 1 1 calc R . .
H11F H 0.3877 0.4999 0.0519 0.036 Uiso 1 1 calc R . .
C113 C 0.4016(3) 0.3555(4) 0.1034(2) 0.0306(12) Uani 1 1 d . . .
H113 H 0.4392 0.3785 0.0854 0.037 Uiso 1 1 calc R . .
C114 C 0.4110(3) 0.2811(4) 0.1410(2) 0.0294(12) Uani 1 1 d . . .
C115 C 0.4754(3) 0.2484(4) 0.1449(2) 0.0337(12) Uani 1 1 d . . .
H115 H 0.5090 0.2768 0.1243 0.040 Uiso 1 1 calc R . .
C116 C 0.4901(3) 0.1758(4) 0.1782(2) 0.0389(14) Uani 1 1 d . . .
Br12 Br 0.57802(4) 0.13345(6) 0.18165(3) 0.0529(3) Uani 1 1 d . . .
C117 C 0.4414(3) 0.1344(4) 0.2093(2) 0.0367(14) Uani 1 1 d . . .
H117 H 0.4517 0.0844 0.2324 0.044 Uiso 1 1 calc R . .
C118 C 0.3787(3) 0.1660(4) 0.2066(2) 0.0322(13) Uani 1 1 d . . .
H118 H 0.3463 0.1373 0.2284 0.039 Uiso 1 1 calc R A .
C119 C 0.3604(3) 0.2395(4) 0.1726(2) 0.0283(11) Uani 1 1 d . . .
C120 C 0.1936(3) 0.4604(4) 0.0271(2) 0.0311(12) Uani 1 1 d . A .
H120 H 0.1902 0.5157 0.0035 0.037 Uiso 1 1 calc R . .
C121 C 0.2227(4) 0.3866(4) -0.0059(2) 0.0382(15) Uani 1 1 d . . .
C122 C 0.2460(8) 0.3971(9) -0.0605(4) 0.035(3) Uani 0.641(9) 1 d P A 3
H122 H 0.2400 0.4542 -0.0780 0.042 Uiso 0.641(9) 1 calc PR A 3
C123 C 0.2763(8) 0.3302(8) -0.0892(5) 0.051(4) Uani 0.641(9) 1 d P A 3
Br13 Br 0.2991(4) 0.34715(17) -0.16406(11) 0.104(2) Uani 0.641(9) 1 d P A 3
C124 C 0.2931(8) 0.2511(7) -0.0638(5) 0.059(4) Uani 0.641(9) 1 d P A 3
H124 H 0.3171 0.2064 -0.0835 0.071 Uiso 0.641(9) 1 calc PR A 3
C125 C 0.2756(6) 0.2349(6) -0.0097(4) 0.039(3) Uani 0.641(9) 1 d P A 3
H125 H 0.2862 0.1784 0.0068 0.047 Uiso 0.641(9) 1 calc PR A 3
C126 C 0.2427(7) 0.3003(8) 0.0210(5) 0.025(2) Uani 0.641(9) 1 d P A 3
C22' C 0.2230(10) 0.4131(16) -0.0622(10) 0.026(6) Uiso 0.359(9) 1 d P A 4
H22' H 0.2112 0.4721 -0.0744 0.031 Uiso 0.359(9) 1 calc PR A 4
C23' C 0.2416(13) 0.3468(18) -0.0964(11) 0.051(7) Uiso 0.359(9) 1 d P A 4
Br3' Br 0.2525(3) 0.3714(3) -0.17360(10) 0.0615(14) Uani 0.359(9) 1 d P A 4
C24' C 0.2482(14) 0.2631(19) -0.0778(11) 0.060(6) Uiso 0.359(9) 1 d P A 4
H24' H 0.2609 0.2160 -0.1023 0.072 Uiso 0.359(9) 1 calc PR A 4
C25' C 0.2368(12) 0.2430(17) -0.0227(9) 0.049(5) Uiso 0.359(9) 1 d P A 4
H25' H 0.2392 0.1813 -0.0117 0.059 Uiso 0.359(9) 1 calc PR A 4
C26' C 0.2231(10) 0.3032(18) 0.0145(10) 0.023(6) Uiso 0.359(9) 1 d P A 4
O1W O 0.2055(2) 0.1391(3) 0.19551(16) 0.0314(9) Uani 1 1 d . . .
H1W1 H 0.2271 0.1790 0.1936 0.080 Uiso 1 1 d . . .
H1W2 H 0.1733 0.1598 0.1770 0.080 Uiso 1 1 d . . .
O2W O -0.0722(7) 0.3589(11) 0.0482(7) 0.085(4) Uiso 0.50 1 d P . .
H2W1 H -0.1059 0.3265 0.0518 0.080 Uiso 0.50 1 d P . .
H2W2 H -0.0396 0.3559 0.0707 0.080 Uiso 0.50 1 d P . .

loop_
_atom_site_aniso_label
_atom_site_aniso_U_11
_atom_site_aniso_U_22
_atom_site_aniso_U_33
_atom_site_aniso_U_23
_atom_site_aniso_U_13
_atom_site_aniso_U_12
Ni11 0.0558(6) 0.0427(6) 0.0423(5) 0.0032(4) -0.0033(4) -0.0015(4)
Ni12 0.0544(6) 0.0329(5) 0.0385(5) 0.0006(3) 0.0008(4) 0.0001(4)
O101 0.036(2) 0.025(2) 0.0260(19) 0.0016(16) -0.0030(16) -0.0037(16)
O102 0.037(2) 0.0212(19) 0.031(2) 0.0031(16) -0.0003(17) 0.0009(16)
O103 0.046(2) 0.0211(19) 0.0241(19) -0.0019(15) 0.0070(17) -0.0065(17)
N101 0.049(3) 0.041(3) 0.033(3) 0.012(2) -0.007(2) -0.014(3)
N102 0.045(3) 0.019(2) 0.025(2) 0.0003(18) 0.001(2) -0.001(2)
N103 0.039(3) 0.032(3) 0.037(3) 0.008(2) -0.007(2) -0.005(2)
N104 0.040(3) 0.014(2) 0.025(2) 0.0013(17) 0.0002(19) 0.0018(19)
O10 0.040(2) 0.0216(19) 0.0219(19) -0.0008(15) 0.0023(16) 0.0008(16)
O11 0.045(3) 0.038(2) 0.043(3) 0.009(2) 0.003(2) 0.002(2)
O12S 0.053(3) 0.016(2) 0.026(2) 0.0001(16) -0.0064(18) -0.0026(19)
C12S 0.052(4) 0.027(3) 0.033(3) 0.002(2) -0.015(3) -0.008(3)
C11 0.050(4) 0.024(3) 0.026(3) -0.006(2) 0.009(3) -0.002(3)
C10 0.060(4) 0.040(4) 0.023(3) -0.001(2) 0.001(3) -0.008(3)
C12 0.050(4) 0.040(4) 0.035(3) -0.002(3) 0.014(3) 0.004(3)
C13 0.046(4) 0.035(3) 0.057(4) 0.002(3) 0.013(3) 0.009(3)
C14 0.048(4) 0.071(6) 0.070(5) 0.014(4) 0.023(4) 0.008(4)
C100 0.040(3) 0.023(3) 0.023(3) -0.001(2) 0.000(2) 0.003(2)
C101 0.045(3) 0.024(3) 0.028(3) 0.000(2) 0.000(2) -0.002(2)
C102 0.042(3) 0.026(3) 0.031(3) 0.004(2) 0.000(2) -0.001(2)
C103 0.050(4) 0.030(3) 0.034(3) 0.005(3) 0.002(3) 0.003(3)
Br11 0.0531(4) 0.0372(4) 0.0474(4) 0.0097(3) -0.0098(3) -0.0128(3)
C104 0.047(3) 0.034(3) 0.030(3) 0.005(2) -0.008(3) -0.006(3)
C105 0.038(3) 0.033(3) 0.028(3) 0.002(2) -0.004(2) -0.008(3)
C106 0.051(4) 0.043(4) 0.032(3) 0.005(3) -0.016(3) -0.015(3)
C107 0.044(7) 0.033(7) 0.015(5) 0.002(4) -0.002(5) -0.003(6)
C108 0.042(8) 0.038(7) 0.033(7) 0.012(6) -0.007(6) 0.006(6)
C109 0.050(4) 0.021(3) 0.059(4) 0.010(3) -0.003(3) 0.006(3)
C110 0.044(3) 0.019(3) 0.037(3) -0.001(2) 0.006(3) 0.011(2)
C111 0.038(3) 0.018(3) 0.027(3) 0.005(2) -0.001(2) -0.003(2)
C112 0.039(3) 0.020(3) 0.030(3) 0.007(2) 0.005(2) 0.000(2)
C113 0.038(3) 0.024(3) 0.030(3) -0.001(2) 0.006(2) 0.001(2)
C114 0.035(3) 0.024(3) 0.030(3) -0.002(2) 0.001(2) 0.006(2)
C115 0.040(3) 0.033(3) 0.028(3) -0.001(2) 0.004(2) 0.001(3)
C116 0.055(4) 0.032(3) 0.029(3) -0.003(2) -0.004(3) 0.005(3)
Br12 0.0503(4) 0.0606(5) 0.0479(4) 0.0129(3) 0.0017(3) 0.0184(3)
C117 0.053(4) 0.032(3) 0.025(3) 0.005(2) -0.002(3) 0.009(3)
C118 0.043(3) 0.024(3) 0.029(3) 0.002(2) -0.002(2) 0.003(2)
C119 0.039(3) 0.019(3) 0.027(3) -0.004(2) -0.004(2) 0.001(2)
C120 0.042(3) 0.028(3) 0.024(3) 0.012(2) -0.006(2) -0.006(2)
C121 0.063(4) 0.031(3) 0.021(3) 0.001(2) 0.002(3) -0.021(3)
C122 0.050(8) 0.031(6) 0.023(5) 0.002(4) 0.005(5) -0.012(6)
C123 0.083(10) 0.030(6) 0.039(6) -0.008(5) 0.025(6) -0.027(7)
Br13 0.213(5) 0.0594(11) 0.0383(10) -0.0101(8) 0.057(2) -0.0333(19)
C124 0.114(12) 0.020(5) 0.042(6) -0.007(4) 0.043(7) -0.002(6)
C125 0.061(7) 0.013(4) 0.042(6) -0.003(4) 0.033(5) -0.003(4)
C126 0.028(6) 0.024(5) 0.022(5) -0.002(4) 0.004(5) -0.012(5)
Br3' 0.104(3) 0.0552(18) 0.0253(11) 0.0017(9) 0.0119(13) -0.0185(18)
O1W 0.047(2) 0.0196(19) 0.028(2) 0.0029(15) -0.0026(18) 0.0002(17)

loop_
_atom_type_symbol
_atom_type_description
_atom_type_scat_dispersion_real
_atom_type_scat_dispersion_imag
_atom_type_scat_source
C C 0.0033 0.0016 'International Tables Vol C Tables 4.2.6.8 and 6.1.1.4'
H H 0.0000 0.0000 'International Tables Vol C Tables 4.2.6.8 and 6.1.1.4'
N N 0.0061 0.0033 'International Tables Vol C Tables 4.2.6.8 and 6.1.1.4'
O O 0.0106 0.0060 'International Tables Vol C Tables 4.2.6.8 and 6.1.1.4'
Ni Ni 0.3393 1.1124 'International Tables Vol C Tables 4.2.6.8 and 6.1.1.4'
Br Br -0.2901 2.4595 'International Tables Vol C Tables 4.2.6.8 and 6.1.1.4'

loop_
_geom_angle_atom_site_label_1
_geom_angle_atom_site_label_2
_geom_angle_atom_site_label_3
_geom_angle
_geom_angle_site_symmetry_1
_geom_angle_site_symmetry_3
_geom_angle_publ_flag
O101 Ni11 N101 89.89(19) . . ?
O101 Ni11 O10 90.14(16) . . ?
N101 Ni11 O10 176.8(2) . . ?
O101 Ni11 O11 88.37(17) . . ?
N101 Ni11 O11 87.7(2) . . ?
O10 Ni11 O11 89.10(18) . . ?
O101 Ni11 O103 94.22(16) . . ?
N101 Ni11 O103 102.1(2) . . ?
O10 Ni11 O103 81.17(16) . . ?
O11 Ni11 O103 169.93(18) . . ?
O101 Ni11 N103 173.40(18) . . ?
N101 Ni11 N103 84.0(2) . . ?
O10 Ni11 N103 95.87(18) . . ?
O11 Ni11 N103 89.0(2) . . ?
O103 Ni11 N103 89.42(18) . . ?
O102 Ni12 N102 90.66(18) . . ?
O102 Ni12 O103 92.96(16) . . ?
N102 Ni12 O103 98.77(18) . . ?
O102 Ni12 O10 94.91(16) . . ?
N102 Ni12 O10 174.35(18) . . ?
O103 Ni12 O10 80.04(15) . . ?
O102 Ni12 O12S 91.12(17) . . ?
N102 Ni12 O12S 90.32(18) . . ?
O103 Ni12 O12S 169.99(18) . . ?
O10 Ni12 O12S 90.50(17) . . ?
O102 Ni12 N104 173.31(17) . . ?
N102 Ni12 N104 82.68(19) . . ?
O103 Ni12 N104 87.40(17) . . ?
O10 Ni12 N104 91.73(17) . . ?
O12S Ni12 N104 89.62(17) . . ?
C100 O101 Ni11 124.1(4) . . ?
C119 O102 Ni12 127.8(4) . . ?
C126 O103 Ni12 112.2(6) . . ?
C26' O103 Ni12 122.4(11) . . ?
C126 O103 Ni11 123.2(8) . . ?
C26' O103 Ni11 105.3(9) . . ?
Ni12 O103 Ni11 95.71(16) . . ?
C106 N101 C107 120.6(6) . . ?
C106 N101 C17' 118.9(11) . . ?
C106 N101 Ni11 123.9(4) . . ?
C107 N101 Ni11 114.5(5) . . ?
C17' N101 Ni11 108.8(12) . . ?
C113 N102 C112 118.8(5) . . ?
C113 N102 Ni12 126.7(4) . . ?
C112 N102 Ni12 114.2(4) . . ?
C120 N103 C109 102.0(5) . . ?
C120 N103 C18' 121.8(14) . . ?
C109 N103 C18' 101.8(14) . . ?
C120 N103 C108 108.2(11) . . ?
C109 N103 C108 117.5(12) . . ?
C120 N103 Ni11 113.7(4) . . ?
C109 N103 Ni11 113.7(4) . . ?
C18' N103 Ni11 103.6(12) . . ?
C108 N103 Ni11 102.1(6) . . ?
C120 N104 C111 112.1(4) . . ?
C120 N104 C110 103.6(4) . . ?
C111 N104 C110 112.0(4) . . ?
C120 N104 Ni12 115.5(3) . . ?
C111 N104 Ni12 102.6(3) . . ?
C110 N104 Ni12 111.3(3) . . ?
C11 O10 Ni11 122.9(4) . . ?
C11 O10 Ni12 138.5(4) . . ?
Ni11 O10 Ni12 97.08(16) . . ?
C13 O11 Ni11 121.6(5) . . ?
C12S O12S Ni12 121.3(4) . . ?
C12S O12S H12S 108 . . ?
Ni12 O12S H12S 127 . . ?
O12S C12S H12A 109.5 . . ?
O12S C12S H12B 109.5 . . ?
H12A C12S H12B 109.5 . . ?
O12S C12S H12C 109.5 . . ?
H12A C12S H12C 109.5 . . ?
H12B C12S H12C 109.5 . . ?
O10 C11 C12 122.9(6) . . ?
O10 C11 C10 118.1(6) . . ?
C12 C11 C10 119.0(6) . . ?
C11 C10 H10A 109.5 . . ?
C11 C10 H10B 109.5 . . ?
H10A C10 H10B 109.5 . . ?
C11 C10 H10C 109.5 . . ?
H10A C10 H10C 109.5 . . ?
H10B C10 H10C 109.5 . . ?
C11 C10 H10D 109.5 . . ?
H10A C10 H10D 141.1 . . ?
H10B C10 H10D 56.3 . . ?
H10C C10 H10D 56.3 . . ?
C11 C10 H10E 109.5 . . ?
H10A C10 H10E 56.3 . . ?
H10B C10 H10E 141.1 . . ?
H10C C10 H10E 56.3 . . ?
H10D C10 H10E 109.5 . . ?
C11 C10 H10F 109.5 . . ?
H10A C10 H10F 56.3 . . ?
H10B C10 H10F 56.3 . . ?
H10C C10 H10F 141.1 . . ?
H10D C10 H10F 109.5 . . ?
H10E C10 H10F 109.5 . . ?
C11 C12 C13 127.7(6) . . ?
C11 C12 H12 116.2 . . ?
C13 C12 H12 116.2 . . ?
O11 C13 C12 124.4(6) . . ?
O11 C13 C14 116.5(7) . . ?
C12 C13 C14 119.1(7) . . ?
C13 C14 H14A 109.5 . . ?
C13 C14 H14B 109.5 . . ?
H14A C14 H14B 109.5 . . ?
C13 C14 H14C 109.5 . . ?
H14A C14 H14C 109.5 . . ?
H14B C14 H14C 109.5 . . ?
C13 C14 H14D 109.5 . . ?
H14A C14 H14D 141.1 . . ?
H14B C14 H14D 56.3 . . ?
H14C C14 H14D 56.3 . . ?
C13 C14 H14E 109.5 . . ?
H14A C14 H14E 56.3 . . ?
H14B C14 H14E 141.1 . . ?
H14C C14 H14E 56.3 . . ?
H14D C14 H14E 109.5 . . ?
C13 C14 H14F 109.5 . . ?
H14A C14 H14F 56.3 . . ?
H14B C14 H14F 56.3 . . ?
H14C C14 H14F 141.1 . . ?
H14D C14 H14F 109.5 . . ?
H14E C14 H14F 109.5 . . ?
O101 C100 C101 119.7(5) . . ?
O101 C100 C105 123.6(5) . . ?
C101 C100 C105 116.7(5) . . ?
C102 C101 C100 122.5(6) . . ?
C102 C101 H101 118.7 . . ?
C100 C101 H101 118.7 . . ?
C101 C102 C103 120.3(6) . . ?
C101 C102 H102 119.8 . . ?
C103 C102 H102 119.8 . . ?
C104 C103 C102 119.1(6) . . ?
C104 C103 Br11 120.6(5) . . ?
C102 C103 Br11 120.2(5) . . ?
C103 C104 C105 121.7(6) . . ?
C103 C104 H104 119.2 . . ?
C105 C104 H104 119.2 . . ?
C104 C105 C106 116.4(5) . . ?
C104 C105 C100 119.6(5) . . ?
C106 C105 C100 124.0(5) . . ?
N101 C106 C105 126.1(6) . . ?
N101 C106 H106 116.9 . . ?
C105 C106 H106 116.9 . . ?
N101 C107 C108 105.7(10) . . ?
N101 C107 H10G 110.6 . . ?
C108 C107 H10G 110.6 . . ?
N101 C107 H10H 110.6 . . ?
C108 C107 H10H 110.6 . . ?
H10G C107 H10H 108.7 . . ?
C107 C108 N103 116.8(10) . . ?
C107 C108 H10J 108.1 . . ?
N103 C108 H10J 108.1 . . ?
C107 C108 H10K 108.1 . . ?
N103 C108 H10K 108.1 . . ?
H10J C108 H10K 107.3 . . ?
C18' C17' N101 117(2) . . ?
C18' C17' H17A 108.0 . . ?
N101 C17' H17A 108.0 . . ?
C18' C17' H17B 108.0 . . ?
N101 C17' H17B 108.0 . . ?
H17A C17' H17B 107.3 . . ?
C17' C18' N103 108(2) . . ?
C17' C18' H18A 110.1 . . ?
N103 C18' H18A 110.1 . . ?
C17' C18' H18B 110.1 . . ?
N103 C18' H18B 110.1 . . ?
H18A C18' H18B 108.4 . . ?
N103 C109 C110 104.2(5) . . ?
N103 C109 H10L 110.9 . . ?
C110 C109 H10L 110.9 . . ?
N103 C109 H10M 110.9 . . ?
C110 C109 H10M 110.9 . . ?
H10L C109 H10M 108.9 . . ?
N104 C110 C109 105.4(5) . . ?
N104 C110 H11A 110.7 . . ?
C109 C110 H11A 110.7 . . ?
N104 C110 H11B 110.7 . . ?
C109 C110 H11B 110.7 . . ?
H11A C110 H11B 108.8 . . ?
N104 C111 C112 112.3(4) . . ?
N104 C111 H11C 109.1 . . ?
C112 C111 H11C 109.1 . . ?
N104 C111 H11D 109.1 . . ?
C112 C111 H11D 109.1 . . ?
H11C C111 H11D 107.9 . . ?
N102 C112 C111 109.4(4) . . ?
N102 C112 H11E 109.8 . . ?
C111 C112 H11E 109.8 . . ?
N102 C112 H11F 109.8 . . ?
C111 C112 H11F 109.8 . . ?
H11E C112 H11F 108.2 . . ?
N102 C113 C114 125.8(6) . . ?
N102 C113 H113 117.1 . . ?
C114 C113 H113 117.1 . . ?
C115 C114 C119 119.9(5) . . ?
C115 C114 C113 115.5(5) . . ?
C119 C114 C113 124.7(5) . . ?
C116 C115 C114 120.8(6) . . ?
C116 C115 H115 119.6 . . ?
C114 C115 H115 119.6 . . ?
C115 C116 C117 120.2(6) . . ?
C115 C116 Br12 119.1(5) . . ?
C117 C116 Br12 120.7(5) . . ?
C118 C117 C116 119.9(6) . . ?
C118 C117 H117 120.1 . . ?
C116 C117 H117 120.1 . . ?
C117 C118 C119 122.7(6) . . ?
C117 C118 H118 118.7 . . ?
C119 C118 H118 118.7 . . ?
O102 C119 C118 119.5(5) . . ?
O102 C119 C114 123.9(5) . . ?
C118 C119 C114 116.6(5) . . ?
C121 C120 N104 115.8(5) . . ?
C121 C120 N103 114.5(5) . . ?
N104 C120 N103 101.0(4) . . ?
C121 C120 H120 108.4 . . ?
N104 C120 H120 108.4 . . ?
N103 C120 H120 108.4 . . ?
C26' C121 C122 116.6(13) . . ?
C26' C121 C22' 127.8(15) . . ?
C26' C121 C120 118.8(12) . . ?
C122 C121 C120 124.4(8) . . ?
C22' C121 C120 108.9(10) . . ?
C122 C121 C126 114.3(9) . . ?
C22' C121 C126 131.0(11) . . ?
C120 C121 C126 120.1(6) . . ?
C123 C122 C121 123.8(11) . . ?
C123 C122 H122 118.1 . . ?
C121 C122 H122 118.1 . . ?
C122 C123 C124 120.3(10) . . ?
C122 C123 Br13 120.7(10) . . ?
C124 C123 Br13 119.0(9) . . ?
C123 C124 C125 120.7(10) . . ?
C123 C124 H124 119.6 . . ?
C125 C124 H124 119.6 . . ?
C124 C125 C126 121.1(10) . . ?
C124 C125 H125 119.4 . . ?
C126 C125 H125 119.4 . . ?
O103 C126 C125 123.3(11) . . ?
O103 C126 C121 116.7(10) . . ?
C125 C126 C121 119.2(9) . . ?
C23' C22' C121 114(2) . . ?
C23' C22' H22' 123.2 . . ?
C121 C22' H22' 123.2 . . ?
C24' C23' C22' 120(3) . . ?
C24' C23' Br3' 120(2) . . ?
C22' C23' Br3' 120(2) . . ?
C23' C24' C25' 121(3) . . ?
C23' C24' H24' 119.6 . . ?
C25' C24' H24' 119.6 . . ?
C26' C25' C24' 124(2) . . ?
C26' C25' H25' 117.9 . . ?
C24' C25' H25' 117.9 . . ?
C25' C26' C121 112(2) . . ?
C25' C26' O103 124(2) . . ?
C121 C26' O103 123(2) . . ?
H1W1 O1W H1W2 98.5 . . ?
H2W1 O2W H2W2 122.6 . . ?

loop_
_geom_bond_atom_site_label_1
_geom_bond_atom_site_label_2
_geom_bond_distance
_geom_bond_site_symmetry_2
_geom_bond_publ_flag
Ni11 O101 2.014(4) . ?
Ni11 N101 2.019(5) . ?
Ni11 O10 2.032(4) . ?
Ni11 O11 2.047(5) . ?
Ni11 O103 2.093(4) . ?
Ni11 N103 2.164(5) . ?
Ni12 O102 2.014(4) . ?
Ni12 N102 2.014(5) . ?
Ni12 O103 2.079(4) . ?
Ni12 O10 2.095(4) . ?
Ni12 O12S 2.128(4) . ?
Ni12 N104 2.198(4) . ?
O101 C100 1.286(7) . ?
O102 C119 1.310(7) . ?
O103 C126 1.310(11) . ?
O103 C26' 1.39(3) . ?
N101 C106 1.287(8) . ?
N101 C107 1.449(11) . ?
N101 C17' 1.50(3) . ?
N102 C113 1.287(8) . ?
N102 C112 1.468(7) . ?
N103 C120 1.484(8) . ?
N103 C109 1.489(9) . ?
N103 C18' 1.51(3) . ?
N103 C108 1.519(14) . ?
N104 C120 1.477(7) . ?
N104 C111 1.490(7) . ?
N104 C110 1.490(7) . ?
O10 C11 1.287(7) . ?
O11 C13 1.260(9) . ?
O12S C12S 1.427(7) . ?
O12S H12S 0.69 . ?
C12S H12A 0.9800 . ?
C12S H12B 0.9800 . ?
C12S H12C 0.9800 . ?
C11 C12 1.400(10) . ?
C11 C10 1.494(9) . ?
C10 H10A 0.9800 . ?
C10 H10B 0.9800 . ?
C10 H10C 0.9800 . ?
C10 H10D 0.9800 . ?
C10 H10E 0.9800 . ?
C10 H10F 0.9800 . ?
C12 C13 1.418(11) . ?
C12 H12 0.9500 . ?
C13 C14 1.492(10) . ?
C14 H14A 0.9800 . ?
C14 H14B 0.9800 . ?
C14 H14C 0.9800 . ?
C14 H14D 0.9800 . ?
C14 H14E 0.9800 . ?
C14 H14F 0.9800 . ?
C100 C101 1.422(8) . ?
C100 C105 1.435(8) . ?
C101 C102 1.375(9) . ?
C101 H101 0.9500 . ?
C102 C103 1.399(9) . ?
C102 H102 0.9500 . ?
C103 C104 1.391(9) . ?
C103 Br11 1.897(7) . ?
C104 C105 1.407(9) . ?
C104 H104 0.9500 . ?
C105 C106 1.434(9) . ?
C106 H106 0.9500 . ?
C107 C108 1.496(19) . ?
C107 H10G 0.9900 . ?
C107 H10H 0.9900 . ?
C108 H10J 0.9900 . ?
C108 H10K 0.9900 . ?
C17' C18' 1.45(4) . ?
C17' H17A 0.9900 . ?
C17' H17B 0.9900 . ?
C18' H18A 0.9900 . ?
C18' H18B 0.9900 . ?
C109 C110 1.518(9) . ?
C109 H10L 0.9900 . ?
C109 H10M 0.9900 . ?
C110 H11A 0.9900 . ?
C110 H11B 0.9900 . ?
C111 C112 1.501(8) . ?
C111 H11C 0.9900 . ?
C111 H11D 0.9900 . ?
C112 H11E 0.9900 . ?
C112 H11F 0.9900 . ?
C113 C114 1.438(8) . ?
C113 H113 0.9500 . ?
C114 C115 1.409(8) . ?
C114 C119 1.431(8) . ?
C115 C116 1.374(9) . ?
C115 H115 0.9500 . ?
C116 C117 1.393(10) . ?
C116 Br12 1.911(7) . ?
C117 C118 1.368(9) . ?
C117 H117 0.9500 . ?
C118 C119 1.414(8) . ?
C118 H118 0.9500 . ?
C120 C121 1.476(9) . ?
C120 H120 1.0000 . ?
C121 C26' 1.32(3) . ?
C121 C122 1.420(12) . ?
C121 C22' 1.42(2) . ?
C121 C126 1.487(15) . ?
C122 C123 1.358(19) . ?
C122 H122 0.9500 . ?
C123 C124 1.362(19) . ?
C123 Br13 1.895(11) . ?
C124 C125 1.385(14) . ?
C124 H124 0.9500 . ?
C125 C126 1.393(15) . ?
C125 H125 0.9500 . ?
C22' C23' 1.34(4) . ?
C22' H22' 0.9500 . ?
C23' C24' 1.32(4) . ?
C23' Br3' 1.92(3) . ?
C24' C25' 1.39(3) . ?
C24' H24' 0.9500 . ?
C25' C26' 1.30(3) . ?
C25' H25' 0.9500 . ?
O1W H1W1 0.7374 . ?
O1W H1W2 0.8554 . ?
O2W H2W1 0.8439 . ?
O2W H2W2 0.8659 . ?

loop_
_geom_hbond_atom_site_label_D
_geom_hbond_atom_site_label_H
_geom_hbond_atom_site_label_A
_geom_hbond_distance_DH
_geom_hbond_distance_HA
_geom_hbond_distance_DA
_geom_hbond_angle_DHA
_geom_hbond_site_symmetry_A
O12S H12S O1W 0.69 1.94 2.610(6) 164 7_665
O1W H1W2 O101 0.86 1.85 2.698(6) 168.6 .
O1W H1W1 O102 0.74 2.03 2.743(6) 163.2 .
O2W H2W2 O11 0.87 2.01 2.875(16) 178.6 .

loop_
_geom_torsion_atom_site_label_1
_geom_torsion_atom_site_label_2
_geom_torsion_atom_site_label_3
_geom_torsion_atom_site_label_4
_geom_torsion
_geom_torsion_site_symmetry_1
_geom_torsion_site_symmetry_2
_geom_torsion_site_symmetry_3
_geom_torsion_site_symmetry_4
_geom_torsion_publ_flag
N101 Ni11 O101 C100 -31.6(5) . . . . ?
O10 Ni11 O101 C100 145.2(4) . . . . ?
O11 Ni11 O101 C100 56.1(4) . . . . ?
O103 Ni11 O101 C100 -133.6(4) . . . . ?
N102 Ni12 O102 C119 5.4(5) . . . . ?
O103 Ni12 O102 C119 104.2(4) . . . . ?
O10 Ni12 O102 C119 -175.5(4) . . . . ?
O12S Ni12 O102 C119 -84.9(4) . . . . ?
O102 Ni12 O103 C126 -118.0(8) . . . . ?
N102 Ni12 O103 C126 -26.9(8) . . . . ?
O10 Ni12 O103 C126 147.5(8) . . . . ?
O12S Ni12 O103 C126 128.1(11) . . . . ?
N104 Ni12 O103 C126 55.3(8) . . . . ?
O102 Ni12 O103 C26' -135.2(11) . . . . ?
N102 Ni12 O103 C26' -44.1(11) . . . . ?
O10 Ni12 O103 C26' 130.3(11) . . . . ?
O12S Ni12 O103 C26' 110.9(14) . . . . ?
N104 Ni12 O103 C26' 38.1(11) . . . . ?
O102 Ni12 O103 Ni11 112.54(17) . . . . ?
N102 Ni12 O103 Ni11 -156.33(18) . . . . ?
O10 Ni12 O103 Ni11 18.07(15) . . . . ?
O12S Ni12 O103 Ni11 -1.3(10) . . . . ?
N104 Ni12 O103 Ni11 -74.15(17) . . . . ?
O101 Ni11 O103 C126 130.6(6) . . . . ?
N101 Ni11 O103 C126 39.9(7) . . . . ?
O10 Ni11 O103 C126 -139.9(6) . . . . ?
O11 Ni11 O103 C126 -124.7(11) . . . . ?
N103 Ni11 O103 C126 -43.8(6) . . . . ?
O101 Ni11 O103 C26' 126.1(11) . . . . ?
N101 Ni11 O103 C26' 35.3(12) . . . . ?
O10 Ni11 O103 C26' -144.4(11) . . . . ?
O11 Ni11 O103 C26' -129.3(15) . . . . ?
N103 Ni11 O103 C26' -48.4(12) . . . . ?
O101 Ni11 O103 Ni12 -108.07(16) . . . . ?
O10 Ni11 O103 Ni12 -18.59(15) . . . . ?
O11 Ni11 O103 Ni12 -3.4(10) . . . . ?
N103 Ni11 O103 Ni12 77.44(19) . . . . ?
O101 Ni11 N101 C106 23.6(6) . . . . ?
O11 Ni11 N101 C106 -64.8(6) . . . . ?
O103 Ni11 N101 C106 117.9(6) . . . . ?
N103 Ni11 N101 C106 -154.0(6) . . . . ?
O101 Ni11 N101 C107 -167.9(14) . . . . ?
O11 Ni11 N101 C107 103.7(14) . . . . ?
O103 Ni11 N101 C107 -73.6(14) . . . . ?
N103 Ni11 N101 C107 14.5(13) . . . . ?
O101 Ni11 N101 C17' 171.1(17) . . . . ?
O11 Ni11 N101 C17' 82.7(17) . . . . ?
O103 Ni11 N101 C17' -94.6(17) . . . . ?
N103 Ni11 N101 C17' -6.5(17) . . . . ?
O102 Ni12 N102 C113 -7.6(5) . . . . ?
O103 Ni12 N102 C113 -100.7(5) . . . . ?
O12S Ni12 N102 C113 83.5(5) . . . . ?
N104 Ni12 N102 C113 173.1(5) . . . . ?
O102 Ni12 N102 C112 177.8(4) . . . . ?
O103 Ni12 N102 C112 84.7(4) . . . . ?
O12S Ni12 N102 C112 -91.1(4) . . . . ?
N104 Ni12 N102 C112 -1.5(4) . . . . ?
N101 Ni11 N103 C120 -106.3(4) . . . . ?
O10 Ni11 N103 C120 77.0(4) . . . . ?
O11 Ni11 N103 C120 166.0(4) . . . . ?
O103 Ni11 N103 C120 -4.1(4) . . . . ?
N101 Ni11 N103 C109 137.5(5) . . . . ?
O10 Ni11 N103 C109 -39.2(4) . . . . ?
O11 Ni11 N103 C109 49.8(4) . . . . ?
O103 Ni11 N103 C109 -120.3(4) . . . . ?
N101 Ni11 N103 C18' 27.9(15) . . . . ?
O10 Ni11 N103 C18' -148.8(15) . . . . ?
O11 Ni11 N103 C18' -59.8(15) . . . . ?
O103 Ni11 N103 C18' 130.1(15) . . . . ?
N101 Ni11 N103 C108 10.0(13) . . . . ?
O10 Ni11 N103 C108 -166.8(13) . . . . ?
O11 Ni11 N103 C108 -77.8(13) . . . . ?
O103 Ni11 N103 C108 112.2(13) . . . . ?
N102 Ni12 N104 C120 100.0(4) . . . . ?
O103 Ni12 N104 C120 0.8(4) . . . . ?
O10 Ni12 N104 C120 -79.1(4) . . . . ?
O12S Ni12 N104 C120 -169.6(4) . . . . ?
N102 Ni12 N104 C111 -22.2(3) . . . . ?
O103 Ni12 N104 C111 -121.4(3) . . . . ?
O10 Ni12 N104 C111 158.6(3) . . . . ?
O12S Ni12 N104 C111 68.1(3) . . . . ?
N102 Ni12 N104 C110 -142.2(4) . . . . ?
O103 Ni12 N104 C110 118.6(4) . . . . ?
O10 Ni12 N104 C110 38.6(4) . . . . ?
O12S Ni12 N104 C110 -51.8(4) . . . . ?
O101 Ni11 O10 C11 -55.6(4) . . . . ?
O11 Ni11 O10 C11 32.7(4) . . . . ?
O103 Ni11 O10 C11 -149.9(4) . . . . ?
N103 Ni11 O10 C11 121.6(4) . . . . ?
O101 Ni11 O10 Ni12 112.74(17) . . . . ?
O11 Ni11 O10 Ni12 -158.89(17) . . . . ?
O103 Ni11 O10 Ni12 18.49(15) . . . . ?
N103 Ni11 O10 Ni12 -70.0(2) . . . . ?
O102 Ni12 O10 C11 54.4(6) . . . . ?
O103 Ni12 O10 C11 146.5(6) . . . . ?
O12S Ni12 O10 C11 -36.8(5) . . . . ?
N104 Ni12 O10 C11 -126.4(5) . . . . ?
O102 Ni12 O10 Ni11 -110.83(17) . . . . ?
O103 Ni12 O10 Ni11 -18.69(16) . . . . ?
O12S Ni12 O10 Ni11 158.00(17) . . . . ?
N104 Ni12 O10 Ni11 68.37(17) . . . . ?
O101 Ni11 O11 C13 56.8(5) . . . . ?
N101 Ni11 O11 C13 146.7(5) . . . . ?
O10 Ni11 O11 C13 -33.4(5) . . . . ?
O103 Ni11 O11 C13 -48.3(12) . . . . ?
N103 Ni11 O11 C13 -129.3(5) . . . . ?
O102 Ni12 O12S C12S 19.7(4) . . . . ?
N102 Ni12 O12S C12S -71.0(4) . . . . ?
O103 Ni12 O12S C12S 133.7(9) . . . . ?
O10 Ni12 O12S C12S 114.6(4) . . . . ?
N104 Ni12 O12S C12S -153.6(4) . . . . ?
Ni11 O10 C11 C12 -21.5(8) . . . . ?
Ni12 O10 C11 C12 176.0(4) . . . . ?
Ni11 O10 C11 C10 158.4(4) . . . . ?
Ni12 O10 C11 C10 -4.0(9) . . . . ?
C10 C11 C12 C13 178.0(7) . . . . ?
Ni11 O11 C13 C12 23.4(9) . . . . ?
Ni11 O11 C13 C14 -156.8(5) . . . . ?
C11 C12 C13 O11 0.8(12) . . . . ?
C11 C12 C13 C14 -179.0(7) . . . . ?
Ni11 O101 C100 C101 -153.2(4) . . . . ?
Ni11 O101 C100 C105 27.9(8) . . . . ?
O101 C100 C101 C102 -175.8(5) . . . . ?
C105 C100 C101 C102 3.2(9) . . . . ?
C100 C101 C102 C103 -0.7(9) . . . . ?
C101 C102 C103 C104 -1.2(10) . . . . ?
C101 C102 C103 Br11 177.2(5) . . . . ?
Br11 C103 C104 C105 -177.9(5) . . . . ?
C103 C104 C105 C106 -176.8(6) . . . . ?
C103 C104 C105 C100 2.1(10) . . . . ?
O101 C100 C105 C104 175.1(6) . . . . ?
C101 C100 C105 C104 -3.8(9) . . . . ?
O101 C100 C105 C106 -6.1(10) . . . . ?
C101 C100 C105 C106 175.0(6) . . . . ?
C107 N101 C106 C105 179.8(15) . . . . ?
Ni11 N101 C106 C105 -12.3(11) . . . . ?
C104 C105 C106 N101 176.5(7) . . . . ?
C100 C105 C106 N101 -2.3(12) . . . . ?
C106 N101 C107 C108 133.8(10) . . . . ?
Ni11 N101 C107 C108 -35.1(14) . . . . ?
N101 C107 C108 N103 47.2(15) . . . . ?
C120 N103 C108 C107 85.8(12) . . . . ?
C109 N103 C108 C107 -159.4(10) . . . . ?
Ni11 N103 C108 C107 -34.4(15) . . . . ?
C120 N103 C109 C110 -33.9(6) . . . . ?
C18' N103 C109 C110 -160.4(13) . . . . ?
C108 N103 C109 C110 -152.1(9) . . . . ?
Ni11 N103 C109 C110 88.9(5) . . . . ?
C120 N104 C110 C109 22.5(6) . . . . ?
C111 N104 C110 C109 143.6(5) . . . . ?
Ni12 N104 C110 C109 -102.2(4) . . . . ?
N103 C109 C110 N104 7.2(6) . . . . ?
C120 N104 C111 C112 -81.3(6) . . . . ?
C110 N104 C111 C112 162.7(5) . . . . ?
Ni12 N104 C111 C112 43.2(5) . . . . ?
C113 N102 C112 C111 -149.5(5) . . . . ?
Ni12 N102 C112 C111 25.6(6) . . . . ?
N104 C111 C112 N102 -47.6(6) . . . . ?
C112 N102 C113 C114 -178.6(5) . . . . ?
Ni12 N102 C113 C114 7.1(9) . . . . ?
N102 C113 C114 C115 177.5(6) . . . . ?
N102 C113 C114 C119 -1.5(10) . . . . ?
C119 C114 C115 C116 1.0(9) . . . . ?
C113 C114 C115 C116 -178.1(6) . . . . ?
C114 C115 C116 C117 -1.0(9) . . . . ?
C114 C115 C116 Br12 179.5(4) . . . . ?
C115 C116 C117 C118 0.2(10) . . . . ?
Br12 C116 C117 C118 179.7(5) . . . . ?
C116 C117 C118 C119 0.7(10) . . . . ?
Ni12 O102 C119 C118 177.7(4) . . . . ?
Ni12 O102 C119 C114 -2.3(8) . . . . ?
C117 C118 C119 O102 179.2(5) . . . . ?
C117 C118 C119 C114 -0.7(9) . . . . ?
C115 C114 C119 O102 180.0(5) . . . . ?
C113 C114 C119 O102 -1.1(9) . . . . ?
C115 C114 C119 C118 -0.1(8) . . . . ?
C113 C114 C119 C118 178.8(5) . . . . ?
C111 N104 C120 C121 71.0(6) . . . . ?
C110 N104 C120 C121 -168.0(5) . . . . ?
Ni12 N104 C120 C121 -46.1(6) . . . . ?
C111 N104 C120 N103 -164.7(4) . . . . ?
C110 N104 C120 N103 -43.7(5) . . . . ?
Ni12 N104 C120 N103 78.3(5) . . . . ?
C109 N103 C120 C121 173.4(5) . . . . ?
C108 N103 C120 C121 -62.0(10) . . . . ?
Ni11 N103 C120 C121 50.6(6) . . . . ?
C109 N103 C120 N104 48.2(5) . . . . ?
C18' N103 C120 N104 160.4(15) . . . . ?
C108 N103 C120 N104 172.8(9) . . . . ?
Ni11 N103 C120 N104 -74.6(5) . . . . ?
N104 C120 C121 C26' 67.8(13) . . . . ?
N103 C120 C121 C26' -49.1(13) . . . . ?
N104 C120 C121 C122 -117.6(9) . . . . ?
N103 C120 C121 C122 125.5(9) . . . . ?
N104 C120 C121 C22' -134.2(10) . . . . ?
N103 C120 C121 C22' 108.8(10) . . . . ?
N104 C120 C121 C126 48.9(9) . . . . ?
N103 C120 C121 C126 -68.1(9) . . . . ?
C22' C121 C122 C123 -136(4) . . . . ?
C120 C121 C122 C123 175.7(12) . . . . ?
C121 C122 C123 Br13 174.6(9) . . . . ?
Br13 C123 C124 C125 -178.0(11) . . . . ?
C26' O103 C126 C125 -113(5) . . . . ?
Ni12 O103 C126 C125 119.5(11) . . . . ?
Ni11 O103 C126 C125 -127.2(12) . . . . ?
Ni12 O103 C126 C121 -71.0(11) . . . . ?
Ni11 O103 C126 C121 42.3(12) . . . . ?
C124 C125 C126 O103 172.9(13) . . . . ?
C122 C121 C126 O103 -176.2(9) . . . . ?
C22' C121 C126 O103 -160.1(13) . . . . ?
C120 C121 C126 O103 16.0(14) . . . . ?
C122 C121 C126 C125 -6.3(15) . . . . ?
C120 C121 C126 C125 -174.0(9) . . . . ?
C121 C22' C23' Br3' -174.7(14) . . . . ?
C120 C121 C26' C25' 166.2(15) . . . . ?
C122 C121 C26' O103 161.6(14) . . . . ?
C22' C121 C26' O103 -176.7(14) . . . . ?
